data_7046691
loop_
_publ_author_name
'B\"ohme, Michael'
'Ziegenbalg, Sven'
'Aliabadi, Azar'
'Schnegg, Alexander'
'G\"orls, Helmar'
'Plass, Winfried'

_publ_section_title
;
 Magnetic relaxation in cobalt(ii)-based single-ion magnets influenced by
 distortion of the pseudotetrahedral [N<sub>2</sub>O<sub>2</sub>]
 coordination environment.
;
_journal_issue 32
_journal_name_full 'Dalton transactions (Cambridge, England : 2003)'
_journal_page_first 10861
_journal_page_last 10873
_journal_paper_doi 10.1039/c8dt01530a
_journal_volume 47
_journal_year 2018
_chemical_formula_moiety 'C46 H32 Co N2 O2'
_chemical_formula_sum 'C46 H32 Co N2 O2'
_chemical_formula_weight 703.67
_space_group_IT_number 15
_space_group_name_Hall '-C 2yc'
_space_group_name_H-M_alt 'C 1 2/c 1'
_symmetry_cell_setting monoclinic
_symmetry_space_group_name_Hall '-C 2yc'
_symmetry_space_group_name_H-M 'C 1 2/c 1'
_atom_sites_solution_hydrogens difmap
_atom_sites_solution_primary direct
_atom_sites_solution_secondary difmap
_audit_creation_method SHELXL-97
_audit_update_record
;
2018-04-16 deposited with the CCDC.
2018-06-14 downloaded from the CCDC.
;
_cell_angle_alpha 90
_cell_angle_beta 106.217(1)
_cell_angle_gamma 90
_cell_formula_units_Z 4
_cell_length_a 25.3489(7)
_cell_length_b 8.8126(2)
_cell_length_c 16.0215(3)
_cell_measurement_reflns_used 11933
_cell_measurement_temperature 133(2)
_cell_measurement_theta_max 27.45
_cell_measurement_theta_min 2.46
_cell_volume 3436.63(14)
_computing_cell_refinement DENZO
_computing_data_collection COLLECT
_computing_data_reduction DENZO
_computing_molecular_graphics SHELXTL/PC
_computing_publication_material SHELXL-97
_computing_structure_refinement 'SHELXL-97 (Sheldrick, 2008)'
_computing_structure_solution 'SHELXS-97 (Sheldrick, 2008)'
_diffrn_ambient_temperature 133(2)
_diffrn_measured_fraction_theta_full 0.994
_diffrn_measured_fraction_theta_max 0.994
_diffrn_measurement_device_type KappaCCD
_diffrn_measurement_method 'phi- + omega-scan'
_diffrn_radiation_monochromator graphite
_diffrn_radiation_source 'fine-focus sealed tube'
_diffrn_radiation_type MoK\a
_diffrn_radiation_wavelength 0.71073
_diffrn_reflns_av_R_equivalents 0.0243
_diffrn_reflns_av_sigmaI/netI 0.0231
_diffrn_reflns_limit_h_max 32
_diffrn_reflns_limit_h_min -32
_diffrn_reflns_limit_k_max 11
_diffrn_reflns_limit_k_min -11
_diffrn_reflns_limit_l_max 20
_diffrn_reflns_limit_l_min -20
_diffrn_reflns_number 11933
_diffrn_reflns_theta_full 27.45
_diffrn_reflns_theta_max 27.45
_diffrn_reflns_theta_min 2.46
_exptl_absorpt_coefficient_mu 0.543
_exptl_absorpt_correction_T_max 0.7456
_exptl_absorpt_correction_T_min 0.7228
_exptl_absorpt_correction_type multi-scan
_exptl_absorpt_process_details 'SADABS, Bruker-AXS, 2002'
_exptl_crystal_colour vine-red
_exptl_crystal_density_diffrn 1.360
_exptl_crystal_density_method 'not measured'
_exptl_crystal_description prism
_exptl_crystal_F_000 1460
_exptl_crystal_size_max 0.044
_exptl_crystal_size_mid 0.042
_exptl_crystal_size_min 0.038
_refine_diff_density_max 0.322
_refine_diff_density_min -0.350
_refine_diff_density_rms 0.047
_refine_ls_extinction_method none
_refine_ls_goodness_of_fit_ref 1.078
_refine_ls_hydrogen_treatment refall
_refine_ls_matrix_type full
_refine_ls_number_parameters 295
_refine_ls_number_reflns 3903
_refine_ls_number_restraints 0
_refine_ls_restrained_S_all 1.078
_refine_ls_R_factor_all 0.0329
_refine_ls_R_factor_gt 0.0303
_refine_ls_shift/su_max 0.001
_refine_ls_shift/su_mean 0.000
_refine_ls_structure_factor_coef Fsqd
_refine_ls_weighting_details 'calc w=1/[\s^2^(Fo^2^)+(0.0155P)^2^+5.4655P] where P=(Fo^2^+2Fc^2^)/3'
_refine_ls_weighting_scheme calc
_refine_ls_wR_factor_gt 0.0689
_refine_ls_wR_factor_ref 0.0705
_reflns_number_gt 3677
_reflns_number_total 3903
_reflns_threshold_expression >2sigma(I)
_cod_data_source_file c8dt01530a2.cif
_cod_data_source_block FO5740
_cod_depositor_comments 'Adding full bibliography for 7046690--7046691.cif.'
_cod_original_sg_symbol_H-M 'C 2/c'
_cod_database_code 7046691

loop_
_symmetry_equiv_pos_as_xyz
'x, y, z'
'-x, y, -z+1/2'
'x+1/2, y+1/2, z'
'-x+1/2, y+1/2, -z+1/2'
'-x, -y, -z'
'x, -y, z-1/2'
'-x+1/2, -y+1/2, -z'
'x+1/2, -y+1/2, z-1/2'

loop_
_atom_site_label
_atom_site_type_symbol
_atom_site_fract_x
_atom_site_fract_y
_atom_site_fract_z
_atom_site_U_iso_or_equiv
_atom_site_adp_type
_atom_site_occupancy
_atom_site_symmetry_multiplicity
_atom_site_calc_flag
_atom_site_refinement_flags
Co1 Co 0.5000 0.71907(3) 0.7500 0.01400(8) Uani 1 2 d S
O1 O 0.56128(4) 0.85412(11) 0.77084(6) 0.0175(2) Uani 1 1 d .
N1 N 0.52971(5) 0.58364(13) 0.67421(7) 0.0140(2) Uani 1 1 d .
C1 C 0.60294(5) 0.84981(16) 0.73879(9) 0.0158(3) Uani 1 1 d .
C2 C 0.63881(6) 0.97909(17) 0.75570(10) 0.0200(3) Uani 1 1 d .
H2 H 0.6294(7) 1.059(2) 0.7892(11) 0.025(5) Uiso 1 1 d .
C3 C 0.68377(6) 0.98647(18) 0.72622(10) 0.0221(3) Uani 1 1 d .
H3 H 0.7057(7) 1.075(2) 0.7359(11) 0.025(5) Uiso 1 1 d .
C4 C 0.69899(6) 0.86352(17) 0.67992(9) 0.0192(3) Uani 1 1 d .
C5 C 0.74811(6) 0.87090(19) 0.65400(10) 0.0232(3) Uani 1 1 d .
H5 H 0.7699(8) 0.960(2) 0.6684(12) 0.029(5) Uiso 1 1 d .
C6 C 0.76360(6) 0.7536(2) 0.61041(10) 0.0250(3) Uani 1 1 d .
H6 H 0.7970(8) 0.761(2) 0.5926(13) 0.037(5) Uiso 1 1 d .
C7 C 0.73055(6) 0.62385(19) 0.59137(10) 0.0236(3) Uani 1 1 d .
H7 H 0.7412(7) 0.541(2) 0.5622(12) 0.027(5) Uiso 1 1 d .
C8 C 0.68269(6) 0.61292(18) 0.61615(9) 0.0201(3) Uani 1 1 d .
H8 H 0.6619(7) 0.520(2) 0.6016(11) 0.022(4) Uiso 1 1 d .
C9 C 0.66493(5) 0.73292(17) 0.66072(8) 0.0165(3) Uani 1 1 d .
C10 C 0.61459(5) 0.72883(16) 0.68786(8) 0.0151(3) Uani 1 1 d .
C11 C 0.57795(5) 0.60386(16) 0.66088(9) 0.0155(3) Uani 1 1 d .
H11 H 0.5890(7) 0.524(2) 0.6259(11) 0.020(4) Uiso 1 1 d .
C12 C 0.50335(5) 0.44135(15) 0.64645(8) 0.0144(3) Uani 1 1 d .
C13 C 0.53234(6) 0.30625(16) 0.67030(9) 0.0180(3) Uani 1 1 d .
H13 H 0.5704(8) 0.309(2) 0.7061(12) 0.028(5) Uiso 1 1 d .
C14 C 0.50661(6) 0.16690(17) 0.64912(10) 0.0214(3) Uani 1 1 d .
H14 H 0.5254(7) 0.077(2) 0.6680(11) 0.020(4) Uiso 1 1 d .
C15 C 0.45124(6) 0.16142(17) 0.60399(10) 0.0217(3) Uani 1 1 d .
H15 H 0.4322(7) 0.066(2) 0.5901(12) 0.027(5) Uiso 1 1 d .
C16 C 0.42227(6) 0.29515(17) 0.58019(9) 0.0198(3) Uani 1 1 d .
H16 H 0.3849(7) 0.293(2) 0.5471(11) 0.025(4) Uiso 1 1 d .
C17 C 0.44717(6) 0.43742(16) 0.60101(9) 0.0156(3) Uani 1 1 d .
C18 C 0.41349(6) 0.57663(16) 0.57262(9) 0.0166(3) Uani 1 1 d .
C19 C 0.36319(6) 0.59229(18) 0.59145(10) 0.0208(3) Uani 1 1 d .
H19 H 0.3526(7) 0.518(2) 0.6283(11) 0.021(4) Uiso 1 1 d .
C20 C 0.32897(6) 0.71510(19) 0.56012(11) 0.0258(3) Uani 1 1 d .
H20 H 0.2959(8) 0.725(2) 0.5745(13) 0.037(5) Uiso 1 1 d .
C21 C 0.34422(7) 0.82286(19) 0.50824(11) 0.0275(3) Uani 1 1 d .
H21 H 0.3206(8) 0.908(2) 0.4856(13) 0.036(5) Uiso 1 1 d .
C22 C 0.39426(7) 0.80936(18) 0.48919(10) 0.0240(3) Uani 1 1 d .
H22 H 0.4059(8) 0.883(2) 0.4524(13) 0.035(5) Uiso 1 1 d .
C23 C 0.42912(6) 0.68818(16) 0.52199(9) 0.0187(3) Uani 1 1 d .
H23 H 0.4644(7) 0.6808(19) 0.5081(11) 0.019(4) Uiso 1 1 d .

loop_
_atom_site_aniso_label
_atom_site_aniso_U_11
_atom_site_aniso_U_22
_atom_site_aniso_U_33
_atom_site_aniso_U_23
_atom_site_aniso_U_13
_atom_site_aniso_U_12
Co1 0.01262(13) 0.01256(13) 0.01831(14) 0.000 0.00679(10) 0.000
O1 0.0155(5) 0.0161(5) 0.0226(5) -0.0026(4) 0.0081(4) -0.0019(4)
N1 0.0132(5) 0.0142(5) 0.0149(5) -0.0005(4) 0.0043(4) -0.0011(4)
C1 0.0131(6) 0.0169(6) 0.0166(6) 0.0021(5) 0.0030(5) -0.0005(5)
C2 0.0184(7) 0.0185(7) 0.0225(7) -0.0027(6) 0.0049(6) -0.0031(6)
C3 0.0197(7) 0.0216(7) 0.0241(7) 0.0000(6) 0.0047(6) -0.0075(6)
C4 0.0151(6) 0.0247(8) 0.0171(7) 0.0031(5) 0.0036(5) -0.0029(5)
C5 0.0166(7) 0.0302(8) 0.0232(7) 0.0037(6) 0.0060(6) -0.0065(6)
C6 0.0155(7) 0.0395(9) 0.0215(7) 0.0051(6) 0.0078(6) -0.0018(6)
C7 0.0171(7) 0.0346(9) 0.0205(7) -0.0016(6) 0.0076(6) 0.0025(6)
C8 0.0140(6) 0.0275(8) 0.0189(7) -0.0007(6) 0.0048(5) -0.0015(6)
C9 0.0129(6) 0.0228(7) 0.0131(6) 0.0021(5) 0.0022(5) -0.0003(5)
C10 0.0132(6) 0.0174(6) 0.0141(6) 0.0020(5) 0.0028(5) -0.0004(5)
C11 0.0153(6) 0.0173(7) 0.0139(6) -0.0001(5) 0.0041(5) 0.0006(5)
C12 0.0165(6) 0.0151(6) 0.0135(6) -0.0014(5) 0.0073(5) -0.0022(5)
C13 0.0179(7) 0.0193(7) 0.0179(7) 0.0004(5) 0.0069(5) 0.0015(5)
C14 0.0275(8) 0.0147(7) 0.0236(7) 0.0013(6) 0.0100(6) 0.0021(6)
C15 0.0283(8) 0.0157(7) 0.0227(7) -0.0026(6) 0.0097(6) -0.0063(6)
C16 0.0182(7) 0.0215(7) 0.0199(7) -0.0013(6) 0.0055(5) -0.0049(6)
C17 0.0159(6) 0.0175(7) 0.0144(6) -0.0001(5) 0.0059(5) -0.0020(5)
C18 0.0157(6) 0.0175(7) 0.0155(6) -0.0030(5) 0.0025(5) -0.0026(5)
C19 0.0169(7) 0.0230(7) 0.0227(7) -0.0023(6) 0.0057(6) -0.0029(6)
C20 0.0166(7) 0.0301(8) 0.0296(8) -0.0050(7) 0.0046(6) 0.0018(6)
C21 0.0263(8) 0.0243(8) 0.0269(8) -0.0006(6) -0.0007(6) 0.0076(6)
C22 0.0309(8) 0.0206(7) 0.0186(7) 0.0017(6) 0.0036(6) 0.0004(6)
C23 0.0201(7) 0.0194(7) 0.0164(6) -0.0021(5) 0.0045(5) -0.0016(5)

loop_
_atom_type_symbol
_atom_type_description
_atom_type_scat_dispersion_real
_atom_type_scat_dispersion_imag
_atom_type_scat_source
C C 0.0033 0.0016 'International Tables Vol C Tables 4.2.6.8 and 6.1.1.4'
H H 0.0000 0.0000 'International Tables Vol C Tables 4.2.6.8 and 6.1.1.4'
N N 0.0061 0.0033 'International Tables Vol C Tables 4.2.6.8 and 6.1.1.4'
O O 0.0106 0.0060 'International Tables Vol C Tables 4.2.6.8 and 6.1.1.4'
Co Co 0.3494 0.9721 'International Tables Vol C Tables 4.2.6.8 and 6.1.1.4'

loop_
_geom_angle_atom_site_label_1
_geom_angle_atom_site_label_2
_geom_angle_atom_site_label_3
_geom_angle
_geom_angle_site_symmetry_1
_geom_angle_site_symmetry_3
O1 Co1 O1 102.95(6) 2_656 .
O1 Co1 N1 93.00(4) 2_656 2_656
O1 Co1 N1 133.88(4) . 2_656
O1 Co1 N1 133.88(4) 2_656 .
O1 Co1 N1 93.00(4) . .
N1 Co1 N1 106.47(7) 2_656 .
C1 O1 Co1 128.64(9) . .
C11 N1 C12 116.35(11) . .
C11 N1 Co1 123.09(9) . .
C12 N1 Co1 119.37(8) . .
O1 C1 C10 124.84(12) . .
O1 C1 C2 116.40(12) . .
C10 C1 C2 118.75(12) . .
C3 C2 C1 121.58(14) . .
C3 C2 H2 122.0(11) . .
C1 C2 H2 116.5(11) . .
C2 C3 C4 121.50(14) . .
C2 C3 H3 119.8(11) . .
C4 C3 H3 118.7(11) . .
C5 C4 C9 120.25(14) . .
C5 C4 C3 120.29(14) . .
C9 C4 C3 119.47(13) . .
C6 C5 C4 121.06(14) . .
C6 C5 H5 121.3(11) . .
C4 C5 H5 117.6(11) . .
C5 C6 C7 119.34(14) . .
C5 C6 H6 119.8(12) . .
C7 C6 H6 120.8(12) . .
C8 C7 C6 120.96(15) . .
C8 C7 H7 118.8(11) . .
C6 C7 H7 120.2(11) . .
C7 C8 C9 121.38(14) . .
C7 C8 H8 117.0(10) . .
C9 C8 H8 121.6(10) . .
C8 C9 C4 117.00(12) . .
C8 C9 C10 123.98(13) . .
C4 C9 C10 119.02(13) . .
C1 C10 C11 122.00(12) . .
C1 C10 C9 119.43(12) . .
C11 C10 C9 118.56(12) . .
N1 C11 C10 127.81(13) . .
N1 C11 H11 114.8(10) . .
C10 C11 H11 117.3(10) . .
C13 C12 C17 120.01(13) . .
C13 C12 N1 119.86(12) . .
C17 C12 N1 119.95(12) . .
C14 C13 C12 120.84(13) . .
C14 C13 H13 119.3(11) . .
C12 C13 H13 119.7(11) . .
C13 C14 C15 119.73(14) . .
C13 C14 H14 120.9(11) . .
C15 C14 H14 119.3(11) . .
C16 C15 C14 119.67(14) . .
C16 C15 H15 119.1(11) . .
C14 C15 H15 121.2(11) . .
C15 C16 C17 121.79(13) . .
C15 C16 H16 120.4(11) . .
C17 C16 H16 117.8(11) . .
C16 C17 C12 117.95(13) . .
C16 C17 C18 118.81(12) . .
C12 C17 C18 123.23(12) . .
C19 C18 C23 118.61(13) . .
C19 C18 C17 119.66(13) . .
C23 C18 C17 121.58(12) . .
C20 C19 C18 120.94(14) . .
C20 C19 H19 119.6(10) . .
C18 C19 H19 119.4(10) . .
C21 C20 C19 119.97(14) . .
C21 C20 H20 120.2(13) . .
C19 C20 H20 119.9(13) . .
C20 C21 C22 119.83(15) . .
C20 C21 H21 120.6(12) . .
C22 C21 H21 119.6(12) . .
C21 C22 C23 120.32(15) . .
C21 C22 H22 121.4(12) . .
C23 C22 H22 118.2(12) . .
C22 C23 C18 120.30(14) . .
C22 C23 H23 119.2(10) . .
C18 C23 H23 120.5(10) . .

loop_
_geom_bond_atom_site_label_1
_geom_bond_atom_site_label_2
_geom_bond_distance
_geom_bond_site_symmetry_2
Co1 O1 1.9108(10) 2_656
Co1 O1 1.9108(10) .
Co1 N1 1.9941(11) 2_656
Co1 N1 1.9941(11) .
O1 C1 1.2974(16) .
N1 C11 1.3111(17) .
N1 C12 1.4320(17) .
C1 C10 1.4228(19) .
C1 C2 1.4355(19) .
C2 C3 1.352(2) .
C2 H2 0.954(18) .
C3 C4 1.426(2) .
C3 H3 0.941(19) .
C4 C5 1.4198(19) .
C4 C9 1.420(2) .
C5 C6 1.365(2) .
C5 H5 0.952(19) .
C6 C7 1.400(2) .
C6 H6 0.97(2) .
C7 C8 1.3811(19) .
C7 H7 0.946(19) .
C8 C9 1.418(2) .
C8 H8 0.964(18) .
C9 C10 1.4588(18) .
C10 C11 1.4277(19) .
C11 H11 0.990(17) .
C12 C13 1.3953(19) .
C12 C17 1.4073(19) .
C13 C14 1.387(2) .
C13 H13 0.975(18) .
C14 C15 1.389(2) .
C14 H14 0.932(18) .
C15 C16 1.385(2) .
C15 H15 0.963(19) .
C16 C17 1.4015(19) .
C16 H16 0.948(18) .
C17 C18 1.4912(19) .
C18 C19 1.3968(19) .
C18 C23 1.400(2) .
C19 C20 1.390(2) .
C19 H19 0.968(17) .
C20 C21 1.386(2) .
C20 H20 0.93(2) .
C21 C22 1.390(2) .
C21 H21 0.96(2) .
C22 C23 1.392(2) .
C22 H22 0.98(2) .
C23 H23 0.983(17) .
